data_2016912
loop_
_publ_author_name
'Wang, Feng-Qin'
'Lu, Fan-Li'
'Wei, Bin'
'Zhao, Yong-Nan'

_publ_section_title
;Poly[[di-\m-aqua-tetraaquadi-\m-hydroxido-bis(\m~3~-3-nitrophthalato)tricopper(II)]
 dihydrate]
;
_journal_coeditor_code BG3085
_journal_issue 1
_journal_name_full 'Acta Crystallographica Section C'
_journal_page_first m42
_journal_page_last m44
_journal_paper_doi 10.1107/S0108270108041504
_journal_volume 65
_journal_year 2009
_chemical_formula_iupac '[Cu3 (C8 H3 N O6)2 (O H)2 (H2 O)6], 2H2 O'
_chemical_formula_moiety 'C16 H20 Cu3 N2 O20, 2(H2 O)'
_chemical_formula_sum 'C16 H24 Cu3 N2 O22'
_chemical_formula_weight 786.99
_chemical_name_systematic
;Poly[[hexaaquadi-\m-hydroxido-bis(\m-3-nitrophthalato)tricopper(II)]
 dihydrate]
;
_space_group_IT_number 2
_symmetry_cell_setting triclinic
_symmetry_space_group_name_Hall '-P 1'
_symmetry_space_group_name_H-M 'P -1'
_atom_sites_solution_hydrogens geom
_atom_sites_solution_primary direct
_atom_sites_solution_secondary difmap
_audit_creation_method SHELXL-97
_cell_angle_alpha 74.81(3)
_cell_angle_beta 84.38(3)
_cell_angle_gamma 74.77(3)
_cell_formula_units_Z 1
_cell_length_a 7.2192(14)
_cell_length_b 8.3899(17)
_cell_length_c 11.191(2)
_cell_measurement_reflns_used 1826
_cell_measurement_temperature 133(2)
_cell_measurement_theta_max 27.484
_cell_measurement_theta_min 2.596
_cell_volume 630.9(2)
_computing_cell_refinement 'CrystalClear (Rigaku/MSC, 2005)'
_computing_data_collection 'CrystalClear (Rigaku/MSC, 2005)'
_computing_data_reduction 'CrystalClear (Rigaku/MSC, 2005)'
_computing_molecular_graphics 'SHELXTL (Sheldrick, 2008)'
_computing_publication_material 'SHELXTL (Sheldrick, 2008)'
_computing_structure_refinement 'SHELXL97 (Sheldrick, 2008)'
_computing_structure_solution 'SHELXS97 (Sheldrick, 2008)'
_diffrn_ambient_temperature 133(2)
_diffrn_detector_area_resol_mean 27.482
_diffrn_measured_fraction_theta_full 0.984
_diffrn_measured_fraction_theta_max 0.984
_diffrn_measurement_device_type 'Rigaku Saturn'
_diffrn_measurement_method '\w scans'
_diffrn_radiation_monochromator confocal
_diffrn_radiation_source 'rotating anode'
_diffrn_radiation_type MoK\a
_diffrn_radiation_wavelength 0.71073
_diffrn_reflns_av_R_equivalents 0.0510
_diffrn_reflns_av_sigmaI/netI 0.0652
_diffrn_reflns_limit_h_max 8
_diffrn_reflns_limit_h_min -7
_diffrn_reflns_limit_k_max 9
_diffrn_reflns_limit_k_min -8
_diffrn_reflns_limit_l_max 12
_diffrn_reflns_limit_l_min -13
_diffrn_reflns_number 3616
_diffrn_reflns_theta_full 25.02
_diffrn_reflns_theta_max 25.02
_diffrn_reflns_theta_min 2.60
_diffrn_standards_number 0
_exptl_absorpt_coefficient_mu 2.614
_exptl_absorpt_correction_T_max 0.815
_exptl_absorpt_correction_T_min 0.702
_exptl_absorpt_correction_type multi-scan
_exptl_absorpt_process_details '(CrystalClear; Rigaku/MSC, 2005)'
_exptl_crystal_colour blue
_exptl_crystal_density_diffrn 2.072
_exptl_crystal_density_method 'not measured'
_exptl_crystal_description block
_exptl_crystal_F_000 397
_exptl_crystal_size_max 0.16
_exptl_crystal_size_mid 0.12
_exptl_crystal_size_min 0.08
_refine_diff_density_max 0.827
_refine_diff_density_min -0.686
_refine_ls_extinction_method none
_refine_ls_goodness_of_fit_ref 1.025
_refine_ls_hydrogen_treatment constr
_refine_ls_matrix_type full
_refine_ls_number_parameters 196
_refine_ls_number_reflns 2192
_refine_ls_number_restraints 6
_refine_ls_restrained_S_all 1.026
_refine_ls_R_factor_all 0.0489
_refine_ls_R_factor_gt 0.0419
_refine_ls_shift/su_max 0.000
_refine_ls_shift/su_mean 0.000
_refine_ls_structure_factor_coef Fsqd
_refine_ls_weighting_details 'calc w=1/[\s^2^(Fo^2^)+(0.0670P)^2^] where P=(Fo^2^+2Fc^2^)/3'
_refine_ls_weighting_scheme calc
_refine_ls_wR_factor_gt 0.1052
_refine_ls_wR_factor_ref 0.1080
_reflns_number_gt 1757
_reflns_number_total 2192
_reflns_threshold_expression >2sigma(I)
_cod_data_source_file bg3085.cif
_cod_data_source_block I
_cod_depositor_comments
;
The following automatic conversions were performed:
'_symmetry_cell_setting' value 'Triclinic' changed to 'triclinic'
according to '/home/saulius/struct/CIF-dictionaries/cif_core.dic'
dictionary named 'cif_core.dic' version 2.4.1 from
2010-06-29.

'_geom_bond_publ_flag' value 'Y' changed to 'y' according to
'/home/saulius/struct/CIF-dictionaries/cif_core.dic' dictionary named
'cif_core.dic' version 2.4.1 from 2010-06-29.

Automatic conversion script
Id: cif_fix_enum 1527 2010-12-29 10:47:43Z saulius 

The following automatic conversions were performed:

'_symmetry_cell_setting' value 'Triclinic' changed to 'triclinic'
according to /home/saulius/struct/CIF-dictionaries/cif_core.dic
dictionary named 'cif_core.dic' version 2.4.1 from
2010-06-29.

'_geom_bond_publ_flag' value 'Y' changed to 'y'
according to /home/saulius/struct/CIF-dictionaries/cif_core.dic
dictionary named 'cif_core.dic' version 2.4.1 from 2010-06-29.

Automatic conversion script
Id: cif_fix_values 1715 2011-07-08 13:25:40Z adriana 
;
_cod_original_sg_symbol_Hall '-P 1 '
_cod_database_code 2016912
_cod_database_fobs_code 2016912

loop_
_symmetry_equiv_pos_as_xyz
'x, y, z'
'-x, -y, -z'

loop_
_atom_site_type_symbol
_atom_site_label
_atom_site_fract_x
_atom_site_fract_y
_atom_site_fract_z
_atom_site_U_iso_or_equiv
_atom_site_adp_type
_atom_site_calc_flag
_atom_site_refinement_flags
_atom_site_occupancy
_atom_site_disorder_assembly
_atom_site_disorder_group
Cu Cu1 0.5000 0.5000 0.5000 0.0093(2) Uani d S 1 . .
Cu Cu2 0.60502(6) 0.14889(5) 0.67727(4) 0.01014(18) Uani d . 1 . .
O O1 0.4137(4) 0.5396(3) 0.6626(2) 0.0140(6) Uani d . 1 . .
O O2 0.4923(4) 0.2840(3) 0.7968(2) 0.0133(6) Uani d . 1 . .
O O3 0.2545(4) 0.8884(3) 0.6656(2) 0.0141(6) Uani d . 1 . .
O O4 0.0364(3) 0.7545(3) 0.6431(2) 0.0136(6) Uani d . 1 . .
N N1 -0.0760(4) 0.8992(4) 0.9138(3) 0.0134(7) Uani d . 1 . .
O O5 -0.0914(4) 0.9901(3) 0.8074(2) 0.0186(6) Uani d . 1 . .
O O6 -0.1828(4) 0.9354(4) 1.0003(3) 0.0224(7) Uani d . 1 . .
C C1 0.4125(5) 0.4405(5) 0.7685(3) 0.0122(8) Uani d . 1 . .
C C2 0.3040(5) 0.5173(4) 0.8683(3) 0.0108(8) Uani d . 1 . .
C C3 0.3238(5) 0.4248(5) 0.9919(3) 0.0124(8) Uani d . 1 . .
H H3 0.4059 0.3163 1.0102 0.015 Uiso calc R 1 . .
C C4 0.2259(5) 0.4892(5) 1.0865(3) 0.0145(8) Uani d . 1 . .
H H4 0.2456 0.4267 1.1682 0.017 Uiso calc R 1 . .
C C5 0.0972(5) 0.6478(5) 1.0605(3) 0.0138(8) Uani d . 1 . .
H H5A 0.0278 0.6925 1.1239 0.017 Uiso calc R 1 . .
C C6 0.0742(5) 0.7389(4) 0.9371(3) 0.0121(8) Uani d . 1 . .
C C7 0.1780(5) 0.6809(4) 0.8390(3) 0.0109(8) Uani d . 1 . .
C C8 0.1552(5) 0.7822(4) 0.7051(3) 0.0109(8) Uani d U 1 . .
O O7 0.2814(3) 0.6783(3) 0.4260(2) 0.0111(5) Uani d . 1 . .
H H7A 0.2155 0.7125 0.4851 0.013 Uiso d R 1 . .
H H7B 0.2210 0.6430 0.3807 0.013 Uiso d R 1 . .
O O8 0.3426(3) 0.2698(3) 0.5484(2) 0.0129(6) Uani d . 1 . .
H H8A 0.3077 0.2192 0.5020 0.015 Uiso d R 1 . .
O O9 0.4909(4) -0.0296(3) 0.7909(2) 0.0156(6) Uani d . 1 . .
H H9A 0.4176 -0.0575 0.7500 0.019 Uiso d R 1 . .
H H9B 0.4347 0.0290 0.8407 0.019 Uiso d R 1 . .
O O10 0.7143(3) -0.0160(3) 0.5746(2) 0.0129(6) Uani d . 1 . .
H H10A 0.7214 0.0292 0.4970 0.015 Uiso d R 1 . .
H H10B 0.8244 -0.0745 0.6022 0.015 Uiso d R 1 . .
O O11 0.0155(4) 0.4078(3) 0.6559(2) 0.0160(6) Uani d . 1 . .
H H11A 0.1077 0.3645 0.6117 0.019 Uiso d R 1 . .
H H11B 0.0135 0.5114 0.6470 0.019 Uiso d R 1 . .

loop_
_atom_site_aniso_label
_atom_site_aniso_U_11
_atom_site_aniso_U_22
_atom_site_aniso_U_33
_atom_site_aniso_U_12
_atom_site_aniso_U_13
_atom_site_aniso_U_23
Cu1 0.0098(3) 0.0093(3) 0.0082(3) 0.0007(2) 0.0008(2) -0.0048(2)
Cu2 0.0110(3) 0.0092(3) 0.0106(3) -0.00073(18) 0.00081(18) -0.00528(18)
O1 0.0163(14) 0.0147(12) 0.0091(12) -0.0003(11) 0.0006(10) -0.0036(11)
O2 0.0167(13) 0.0110(12) 0.0120(12) -0.0006(10) -0.0009(10) -0.0050(10)
O3 0.0164(14) 0.0142(12) 0.0139(12) -0.0047(11) 0.0006(10) -0.0066(10)
O4 0.0132(13) 0.0136(12) 0.0144(12) 0.0002(10) -0.0010(10) -0.0078(10)
N1 0.0116(16) 0.0165(15) 0.0167(16) -0.0031(13) 0.0038(13) -0.0138(14)
O5 0.0202(15) 0.0180(13) 0.0155(14) 0.0022(11) -0.0017(11) -0.0072(11)
O6 0.0207(15) 0.0249(14) 0.0209(14) -0.0003(12) 0.0063(12) -0.0124(12)
C1 0.0050(17) 0.0178(17) 0.0149(18) -0.0017(14) -0.0025(14) -0.0065(15)
C2 0.0099(18) 0.0142(17) 0.0109(17) -0.0039(14) -0.0012(14) -0.0064(14)
C3 0.0111(18) 0.0154(17) 0.0138(18) -0.0073(15) -0.0027(14) -0.0040(15)
C4 0.0159(19) 0.0206(18) 0.0096(17) -0.0070(15) 0.0006(14) -0.0057(15)
C5 0.015(2) 0.0185(18) 0.0129(17) -0.0076(15) 0.0041(15) -0.0114(15)
C6 0.0100(19) 0.0138(17) 0.0141(17) 0.0001(14) 0.0003(14) -0.0098(15)
C7 0.0098(18) 0.0146(17) 0.0116(17) -0.0054(14) 0.0007(14) -0.0069(14)
C8 0.0109(11) 0.0106(10) 0.0111(10) -0.0001(8) 0.0004(8) -0.0054(8)
O7 0.0106(12) 0.0130(12) 0.0117(12) -0.0021(10) 0.0008(10) -0.0080(10)
O8 0.0115(13) 0.0149(12) 0.0175(13) -0.0062(10) -0.0031(11) -0.0088(11)
O9 0.0194(14) 0.0159(12) 0.0138(13) -0.0049(11) 0.0009(11) -0.0080(11)
O10 0.0120(13) 0.0134(12) 0.0131(12) -0.0016(10) -0.0026(10) -0.0038(10)
O11 0.0172(13) 0.0157(12) 0.0160(13) -0.0006(11) 0.0052(10) -0.0111(11)

loop_
_atom_type_symbol
_atom_type_description
_atom_type_scat_dispersion_real
_atom_type_scat_dispersion_imag
_atom_type_scat_source
C C 0.0033 0.0016 'International Tables Vol C Tables 4.2.6.8 and 6.1.1.4'
H H 0.0000 0.0000 'International Tables Vol C Tables 4.2.6.8 and 6.1.1.4'
N N 0.0061 0.0033 'International Tables Vol C Tables 4.2.6.8 and 6.1.1.4'
O O 0.0106 0.0060 'International Tables Vol C Tables 4.2.6.8 and 6.1.1.4'
Cu Cu 0.3201 1.2651 'International Tables Vol C Tables 4.2.6.8 and 6.1.1.4'

loop_
_geom_angle_atom_site_label_1
_geom_angle_atom_site_label_2
_geom_angle_atom_site_label_3
_geom_angle_site_symmetry_1
_geom_angle_site_symmetry_3
_geom_angle
_geom_angle_publ_flag
O7 Cu1 O7 . 2_666 180.0 ?
O7 Cu1 O1 . 2_666 90.03(11) ?
O7 Cu1 O1 2_666 2_666 89.97(11) ?
O7 Cu1 O1 . . 89.97(11) ?
O7 Cu1 O1 2_666 . 90.03(11) ?
O1 Cu1 O1 2_666 . 180.0 ?
O7 Cu1 O8 . . 96.75(10) ?
O7 Cu1 O8 2_666 . 83.25(10) ?
O1 Cu1 O8 2_666 . 91.97(10) ?
O1 Cu1 O8 . . 88.03(10) ?
O7 Cu1 O8 . 2_666 83.25(10) ?
O7 Cu1 O8 2_666 2_666 96.75(10) ?
O1 Cu1 O8 2_666 2_666 88.03(10) ?
O1 Cu1 O8 . 2_666 91.97(10) ?
O8 Cu1 O8 . 2_666 180.0 ?
O7 Cu1 Cu2 . 2_666 37.71(7) ?
O7 Cu1 Cu2 2_666 2_666 142.29(7) ?
O1 Cu1 Cu2 2_666 2_666 75.43(7) ?
O1 Cu1 Cu2 . 2_666 104.57(7) ?
O8 Cu1 Cu2 . 2_666 130.90(6) ?
O8 Cu1 Cu2 2_666 2_666 49.10(6) ?
O7 Cu2 O2 2_666 . 94.14(11) ?
O7 Cu2 O10 2_666 . 93.43(11) ?
O2 Cu2 O10 . . 172.00(10) ?
O7 Cu2 O9 2_666 . 177.67(11) ?
O2 Cu2 O9 . . 84.26(11) ?
O10 Cu2 O9 . . 88.09(11) ?
O7 Cu2 O8 2_666 . 85.83(10) ?
O2 Cu2 O8 . . 92.82(10) ?
O10 Cu2 O8 . . 90.30(10) ?
O9 Cu2 O8 . . 95.92(10) ?
C1 O1 Cu1 . . 132.5(3) ?
C1 O2 Cu2 . . 124.7(2) ?
O6 N1 O5 . . 122.9(3) ?
O6 N1 C6 . . 118.8(3) ?
O5 N1 C6 . . 118.3(3) ?
O2 C1 O1 . . 126.0(4) ?
O2 C1 C2 . . 117.7(3) ?
O1 C1 C2 . . 116.3(3) ?
C3 C2 C7 . . 119.7(3) ?
C3 C2 C1 . . 119.7(3) ?
C7 C2 C1 . . 120.6(3) ?
C4 C3 C2 . . 121.9(3) ?
C4 C3 H3 . . 119.1 ?
C2 C3 H3 . . 119.1 ?
C3 C4 C5 . . 119.8(3) ?
C3 C4 H4 . . 120.1 ?
C5 C4 H4 . . 120.1 ?
C4 C5 C6 . . 118.4(4) ?
C4 C5 H5A . . 120.8 ?
C6 C5 H5A . . 120.8 ?
C7 C6 C5 . . 123.3(3) ?
C7 C6 N1 . . 120.4(3) ?
C5 C6 N1 . . 116.2(3) ?
C6 C7 C2 . . 116.8(3) ?
C6 C7 C8 . . 123.1(3) ?
C2 C7 C8 . . 120.1(3) ?
O3 C8 O4 . . 125.2(3) ?
O3 C8 C7 . . 117.4(3) ?
O4 C8 C7 . . 117.3(3) ?
Cu2 O7 Cu1 2_666 . 103.95(12) ?
Cu2 O7 H7A 2_666 . 111.3 ?
Cu1 O7 H7A . . 106.3 ?
Cu2 O7 H7B 2_666 . 108.7 ?
Cu1 O7 H7B . . 111.1 ?
H7A O7 H7B . . 114.9 ?
Cu2 O8 Cu1 . . 79.72(8) ?
Cu2 O8 H8A . . 123.7 ?
Cu1 O8 H8A . . 130.8 ?
Cu2 O9 H9A . . 108.6 ?
Cu2 O9 H9B . . 97.1 ?
H9A O9 H9B . . 115.1 ?
Cu2 O10 H10A . . 114.4 ?
Cu2 O10 H10B . . 108.3 ?
H10A O10 H10B . . 111.2 ?
H11A O11 H11B . . 108.8 ?

loop_
_geom_bond_atom_site_label_1
_geom_bond_atom_site_label_2
_geom_bond_site_symmetry_2
_geom_bond_distance
_geom_bond_publ_flag
Cu1 O7 . 1.944(2) y
Cu1 O7 2_666 1.944(2) ?
Cu1 O1 2_666 1.948(3) ?
Cu1 O1 . 1.948(3) y
Cu1 O8 . 2.408(3) y
Cu1 O8 2_666 2.408(3) ?
Cu1 Cu2 2_666 3.0409(12) ?
Cu2 O7 2_666 1.916(2) y
Cu2 O2 . 1.958(3) y
Cu2 O10 . 1.984(3) y
Cu2 O9 . 1.996(3) y
Cu2 O8 . 2.336(3) y
Cu2 O5 1_645 2.603(3) y
O1 C1 . 1.258(4) ?
O2 C1 . 1.256(4) ?
O3 C8 . 1.253(4) ?
O4 C8 . 1.256(5) ?
N1 O6 . 1.228(4) ?
N1 O5 . 1.232(4) ?
N1 C6 . 1.469(4) ?
C1 C2 . 1.489(5) ?
C2 C3 . 1.398(5) ?
C2 C7 . 1.409(5) ?
C3 C4 . 1.366(6) ?
C3 H3 . 0.9300 ?
C4 C5 . 1.386(5) ?
C4 H4 . 0.9300 ?
C5 C6 . 1.395(5) ?
C5 H5A . 0.9300 ?
C6 C7 . 1.389(5) ?
C7 C8 . 1.518(5) ?
O7 Cu2 2_666 1.916(2) ?
O7 H7A . 0.8436 ?
O7 H7B . 0.8517 ?
O8 H8A . 0.8431 ?
O9 H9A . 0.8433 ?
O9 H9B . 0.8435 ?
O10 H10A . 0.8544 ?
O10 H10B . 0.8549 ?
O11 H11A . 0.8500 ?
O11 H11B . 0.8457 ?

loop_
_geom_hbond_atom_site_label_D
_geom_hbond_atom_site_label_H
_geom_hbond_atom_site_label_A
_geom_hbond_site_symmetry_A
_geom_hbond_distance_DH
_geom_hbond_distance_HA
_geom_hbond_distance_DA
_geom_hbond_angle_DHA
O11 H11B O4 . 0.85 2.08 2.918(4) 172.3
O11 H11A O8 . 0.85 1.83 2.665(4) 165.6
O10 H10B O4 1_645 0.85 1.80 2.631(3) 162.7
O10 H10A O3 2_666 0.85 1.78 2.632(3) 176.6
O9 H9A O3 1_545 0.84 1.79 2.634(4) 177.9
O9 H9B O2 . 0.844 2.207 2.652(3) 112.9
O8 H8A O10 2_656 0.84 2.15 2.951(4) 159.7
O7 H7B O11 2_566 0.85 1.97 2.739(4) 150.0
O7 H7A O4 . 0.84 2.14 2.969(4) 169.5

loop_
_geom_torsion_atom_site_label_1
_geom_torsion_atom_site_label_2
_geom_torsion_atom_site_label_3
_geom_torsion_atom_site_label_4
_geom_torsion_site_symmetry_1
_geom_torsion_site_symmetry_2
_geom_torsion_site_symmetry_3
_geom_torsion_site_symmetry_4
_geom_torsion
_geom_torsion_publ_flag
O7 Cu1 O1 C1 . . . . 141.4(3) ?
O7 Cu1 O1 C1 2_666 . . . -38.6(3) ?
O8 Cu1 O1 C1 . . . . 44.6(3) ?
O8 Cu1 O1 C1 2_666 . . . -135.4(3) ?
Cu2 Cu1 O1 C1 2_666 . . . 176.5(3) ?
O7 Cu2 O2 C1 2_666 . . . 41.4(3) ?
O9 Cu2 O2 C1 . . . . -140.3(3) ?
O8 Cu2 O2 C1 . . . . -44.6(3) ?
Cu2 O2 C1 O1 . . . . -9.9(5) ?
Cu2 O2 C1 C2 . . . . 169.3(2) ?
Cu1 O1 C1 O2 . . . . 9.1(6) ?
Cu1 O1 C1 C2 . . . . -170.1(2) ?
O2 C1 C2 C3 . . . . 12.2(5) ?
O1 C1 C2 C3 . . . . -168.5(3) ?
O2 C1 C2 C7 . . . . -166.3(3) ?
O1 C1 C2 C7 . . . . 13.0(5) ?
C7 C2 C3 C4 . . . . -0.9(6) ?
C1 C2 C3 C4 . . . . -179.4(3) ?
C2 C3 C4 C5 . . . . 2.6(6) ?
C3 C4 C5 C6 . . . . -1.2(5) ?
C4 C5 C6 C7 . . . . -2.0(6) ?
C4 C5 C6 N1 . . . . 174.8(3) ?
O6 N1 C6 C7 . . . . 170.1(4) ?
O5 N1 C6 C7 . . . . -8.6(5) ?
O6 N1 C6 C5 . . . . -6.8(5) ?
O5 N1 C6 C5 . . . . 174.5(3) ?
C5 C6 C7 C2 . . . . 3.5(5) ?
N1 C6 C7 C2 . . . . -173.1(3) ?
C5 C6 C7 C8 . . . . -178.7(3) ?
N1 C6 C7 C8 . . . . 4.7(5) ?
C3 C2 C7 C6 . . . . -2.1(5) ?
C1 C2 C7 C6 . . . . 176.4(3) ?
C3 C2 C7 C8 . . . . -179.9(3) ?
C1 C2 C7 C8 . . . . -1.4(5) ?
C6 C7 C8 O3 . . . . 86.6(4) ?
C2 C7 C8 O3 . . . . -95.7(4) ?
C6 C7 C8 O4 . . . . -92.4(4) ?
C2 C7 C8 O4 . . . . 85.2(4) ?
O1 Cu1 O7 Cu2 2_666 . . 2_666 -65.68(13) ?
O1 Cu1 O7 Cu2 . . . 2_666 114.32(13) ?
O8 Cu1 O7 Cu2 . . . 2_666 -157.67(11) ?
O8 Cu1 O7 Cu2 2_666 . . 2_666 22.33(11) ?
O7 Cu2 O8 Cu1 2_666 . . . -18.10(9) ?
O2 Cu2 O8 Cu1 . . . . 75.85(9) ?
O10 Cu2 O8 Cu1 . . . . -111.52(9) ?
O9 Cu2 O8 Cu1 . . . . 160.37(9) ?
O7 Cu1 O8 Cu2 . . . . -162.09(9) ?
O7 Cu1 O8 Cu2 2_666 . . . 17.91(9) ?
O1 Cu1 O8 Cu2 2_666 . . . 107.65(9) ?
O1 Cu1 O8 Cu2 . . . . -72.35(9) ?
Cu2 Cu1 O8 Cu2 2_666 . . . 180.0 ?
